data_7700948
loop_
_publ_author_name
'Langley, Stuart K.'
'Vignesh, Kuduva R.'
'Gupta, Tulika'
'Gartshore, Christopher J.'
'Rajaraman, Gopalan'
'Forsyth, Craig M.'
'Murray, Keith S.'

_publ_section_title
;
 New examples of triangular terbium(iii) and holmium(iii) and hexagonal
 dysprosium(iii) single molecule toroics.
;
_journal_issue 41
_journal_name_full 'Dalton transactions (Cambridge, England : 2003)'
_journal_page_first 15657
_journal_page_last 15667
_journal_paper_doi 10.1039/c9dt02419k
_journal_volume 48
_journal_year 2019
_chemical_formula_sum 'C45 H74 Cl2 N9 O18 Tb3'
_chemical_formula_weight 1576.79
_space_group_crystal_system trigonal
_space_group_IT_number 147
_space_group_name_Hall '-P 3'
_space_group_name_H-M_alt 'P -3'
_symmetry_space_group_name_Hall '-P 3'
_symmetry_space_group_name_H-M 'P -3'
_atom_sites_solution_hydrogens mixed
_atom_sites_solution_primary direct
_audit_creation_method SHELXL-2018/3
_audit_update_record
;
2019-08-22 deposited with the CCDC.    2019-08-22 downloaded from the CCDC.
;
_cell_angle_alpha 90
_cell_angle_beta 90
_cell_angle_gamma 120
_cell_formula_units_Z 2
_cell_length_a 17.5762(6)
_cell_length_b 17.5762(6)
_cell_length_c 13.1892(7)
_cell_measurement_reflns_used 9898
_cell_measurement_temperature 123(2)
_cell_measurement_theta_max 30.11
_cell_measurement_theta_min 2.12
_cell_volume 3528.6(3)
_computing_cell_refinement 'Bruker Apex2 V2.0'
_computing_data_collection 'Bruker Apex2 V2.0'
_computing_data_reduction 'Bruker Apex2 V2.0'
_computing_molecular_graphics X-SEED
_computing_publication_material CIFTAB
_computing_structure_refinement 'SHELXL-2018/3 (Sheldrick, 2018)'
_computing_structure_solution 'SHELXS-97 (Sheldrick, 1990)'
_diffrn_ambient_temperature 123(2)
_diffrn_measured_fraction_theta_full 0.995
_diffrn_measured_fraction_theta_max 0.995
_diffrn_measurement_device_type 'APEX X8'
_diffrn_measurement_method 'scans in phi and omega'
_diffrn_radiation_type MoK\a
_diffrn_radiation_wavelength 0.71073
_diffrn_reflns_av_R_equivalents 0.0657
_diffrn_reflns_av_unetI/netI 0.0644
_diffrn_reflns_Laue_measured_fraction_full 0.995
_diffrn_reflns_Laue_measured_fraction_max 0.995
_diffrn_reflns_limit_h_max 21
_diffrn_reflns_limit_h_min -22
_diffrn_reflns_limit_k_max 22
_diffrn_reflns_limit_k_min -15
_diffrn_reflns_limit_l_max 17
_diffrn_reflns_limit_l_min -15
_diffrn_reflns_number 18823
_diffrn_reflns_point_group_measured_fraction_full 0.995
_diffrn_reflns_point_group_measured_fraction_max 0.995
_diffrn_reflns_theta_full 25.242
_diffrn_reflns_theta_max 27.493
_diffrn_reflns_theta_min 3.089
_diffrn_source 'fine-focus sealed tube'
_exptl_absorpt_coefficient_mu 3.111
_exptl_absorpt_correction_T_max 0.732
_exptl_absorpt_correction_T_min 0.339
_exptl_absorpt_correction_type multi-scan
_exptl_absorpt_process_details SADABS
_exptl_crystal_colour colourless
_exptl_crystal_density_diffrn 1.484
_exptl_crystal_description block
_exptl_crystal_F_000 1560
_exptl_crystal_size_max 0.5
_exptl_crystal_size_mid 0.3
_exptl_crystal_size_min 0.1
_platon_squeeze_details
;
 After refinement of the main molecule, residual electron density was tentatively 
 assigned as partially occupied acetonitrile and water molecules. In the final model, 
 these were accounted for using PLATON/SQUEEZE (Spek, 2015). The calculated electron 
 count of 205.5 electrons per formula unit corresponds approximately to 7 x CH3CN and 
 6 x H2O molecules (calc 202 e-).
;
_refine_diff_density_max 1.077
_refine_diff_density_min -0.803
_refine_diff_density_rms 0.151
_refine_ls_extinction_method none
_refine_ls_goodness_of_fit_ref 1.101
_refine_ls_hydrogen_treatment mixed
_refine_ls_matrix_type full
_refine_ls_number_parameters 262
_refine_ls_number_reflns 5398
_refine_ls_number_restraints 20
_refine_ls_restrained_S_all 1.101
_refine_ls_R_factor_all 0.0387
_refine_ls_R_factor_gt 0.0351
_refine_ls_shift/su_max 0.001
_refine_ls_shift/su_mean 0.000
_refine_ls_structure_factor_coef Fsqd
_refine_ls_weighting_details 'w=1/[\s^2^(Fo^2^)+(0.0394P)^2^+0.2824P] where P=(Fo^2^+2Fc^2^)/3'
_refine_ls_weighting_scheme calc
_refine_ls_wR_factor_gt 0.0881
_refine_ls_wR_factor_ref 0.0916
_reflns_Friedel_coverage 0.000
_reflns_number_gt 5126
_reflns_number_total 5398
_reflns_threshold_expression 'I > 2\s(I)'
_cod_data_source_file c9dt02419k2.cif
_cod_data_source_block Tb3_new_sq
_cod_depositor_comments 'Adding full bibliography for 7700946--7700949.cif.'
_cod_database_code 7700948
_shelx_shelxl_version_number 2018/3
_shelx_space_group_comment
;
The symmetry employed for this shelxl refinement is uniquely defined
by the following loop, which should always be used as a source of
symmetry information in preference to the above space-group names.
They are only intended as comments.
;
_platon_squeeze_void_probe_radius 1.20

loop_
_space_group_symop_operation_xyz
'x, y, z'
'-y, x-y, z'
'-x+y, -x, z'
'-x, -y, -z'
'y, -x+y, -z'
'x-y, x, -z'

loop_
_atom_site_label
_atom_site_type_symbol
_atom_site_fract_x
_atom_site_fract_y
_atom_site_fract_z
_atom_site_U_iso_or_equiv
_atom_site_adp_type
_atom_site_occupancy
_atom_site_site_symmetry_order
_atom_site_calc_flag
_atom_site_refinement_flags_posn
_atom_site_refinement_flags_adp
_atom_site_refinement_flags_occupancy
_atom_site_disorder_assembly
_atom_site_disorder_group
Tb1 Tb 0.19303(2) -0.37770(2) 0.83479(2) 0.01691(8) Uani 1 1 d . . . . .
Cl1 Cl 0.333333 -0.333333 0.53653(16) 0.0260(5) Uani 1 3 d S T P . .
Cl2 Cl 0.0664(7) -0.1401(9) 1.1477(9) 0.103(4) Uani 0.3333 1 d . . P A 1
O1 O 0.2443(2) -0.4668(3) 0.7733(2) 0.0184(8) Uani 1 1 d . . . . .
O2 O 0.1621(3) -0.3834(3) 0.6499(3) 0.0248(9) Uani 1 1 d D . . . .
H2 H 0.201(3) -0.347(3) 0.607(3) 0.037 Uiso 1 1 d D U . . .
O3 O 0.1207(3) -0.4828(3) 0.9678(3) 0.0220(9) Uani 1 1 d D . . . .
H3 H 0.139(4) -0.476(3) 1.0312(16) 0.033 Uiso 1 1 d D U . . .
O4 O 0.0826(2) -0.3453(3) 0.8201(3) 0.0209(8) Uani 1 1 d . . . . .
O5 O 0.1986(3) -0.2966(3) 0.9844(3) 0.0205(8) Uani 1 1 d . . . . .
O6 O 0.333333 -0.333333 0.9090(5) 0.0172(13) Uani 1 3 d DS T P . .
H6 H 0.333333 -0.333333 0.9849(9) 0.026 Uiso 1 3 d DS U P . .
N1 N 0.0645(3) -0.5277(3) 0.7700(3) 0.0206(10) Uani 1 1 d . . . . .
N2 N 0.1864(3) -0.2004(4) 1.0929(3) 0.0237(11) Uani 1 1 d D . . . .
H2N H 0.147(3) -0.185(4) 1.112(2) 0.036 Uiso 1 1 d D U . . .
N3 N 0.3161(3) -0.1955(3) 1.1452(3) 0.0198(10) Uani 1 1 d . . . . .
C1 C 0.0992(4) -0.5850(4) 0.7385(4) 0.0249(13) Uani 1 1 d . . . . .
H1A H 0.062835 -0.623186 0.682267 0.030 Uiso 1 1 calc R U . . .
H1B H 0.094404 -0.623399 0.795988 0.030 Uiso 1 1 calc R U . . .
C2 C 0.1941(4) -0.5339(4) 0.7044(4) 0.0207(12) Uani 1 1 d . . . . .
H2A H 0.218092 -0.574044 0.698805 0.025 Uiso 1 1 calc R U . . .
H2B H 0.197302 -0.508195 0.636603 0.025 Uiso 1 1 calc R U . . .
C3 C 0.0208(4) -0.5089(4) 0.6847(4) 0.0238(13) Uani 1 1 d . . . . .
H3A H -0.008227 -0.477045 0.711000 0.029 Uiso 1 1 calc R U . . .
H3B H -0.025102 -0.565047 0.655111 0.029 Uiso 1 1 calc R U . . .
C4 C 0.0856(4) -0.4547(4) 0.6034(4) 0.0241(12) Uani 1 1 d D . . . .
H4A H 0.102685 -0.491733 0.563969 0.029 Uiso 1 1 calc R U . . .
H4B H 0.058429 -0.431199 0.556414 0.029 Uiso 1 1 calc R U . . .
C5 C 0.0034(4) -0.5656(4) 0.8544(4) 0.0257(13) Uani 1 1 d . . . . .
H5A H -0.042314 -0.626193 0.836437 0.031 Uiso 1 1 calc R U . . .
H5B H -0.026174 -0.530854 0.865350 0.031 Uiso 1 1 calc R U . . .
C6 C 0.0479(4) -0.5679(4) 0.9530(4) 0.0233(12) Uani 1 1 d D . . . .
H6A H 0.006419 -0.584251 1.010475 0.028 Uiso 1 1 calc R U . . .
H6B H 0.067652 -0.611550 0.948003 0.028 Uiso 1 1 calc R U . . .
C7 C 0.0189(5) -0.2578(5) 0.7810(5) 0.0380(16) Uani 1 1 d . . . . .
H7A H 0.030742 -0.198429 0.797179 0.057 Uiso 1 1 calc R U . . .
H7B H -0.043258 -0.300043 0.793316 0.057 Uiso 1 1 calc R U . . .
H7C H 0.032791 -0.260369 0.709562 0.057 Uiso 1 1 calc R U . . .
C8 C 0.0758(4) -0.2805(4) 0.8480(4) 0.0239(13) Uani 1 1 d . . . . .
C9 C 0.1163(4) -0.2286(4) 0.9335(5) 0.0284(13) Uani 1 1 d . . . . .
H9 H 0.108532 -0.179832 0.946663 0.034 Uiso 1 1 calc R U . . .
C10 C 0.1684(4) -0.2458(4) 1.0010(5) 0.0266(13) Uani 1 1 d D . . . .
C11 C 0.2375(4) -0.2061(4) 1.1690(4) 0.0249(13) Uani 1 1 d D . . . .
C12 C 0.2087(5) -0.2172(5) 1.2696(4) 0.0331(15) Uani 1 1 d . . . . .
H12 H 0.153385 -0.222794 1.285280 0.040 Uiso 1 1 calc R U . . .
C13 C 0.2610(5) -0.2199(4) 1.3463(4) 0.0303(14) Uani 1 1 d . . . . .
H13 H 0.242224 -0.227717 1.414980 0.036 Uiso 1 1 calc R U . . .
C14 C 0.3403(5) -0.2109(4) 1.3206(5) 0.0319(15) Uani 1 1 d . . . . .
H14 H 0.377947 -0.212401 1.371296 0.038 Uiso 1 1 calc R U . . .
C15 C 0.3657(4) -0.1995(4) 1.2182(5) 0.0254(13) Uani 1 1 d . . . . .
H15 H 0.420431 -0.194384 1.200655 0.030 Uiso 1 1 calc R U . . .
O8 O -0.0070(16) -0.1739(15) 1.134(2) 0.092(7) Uani 0.3333 1 d . U P B 2
H8A H -0.002337 -0.160912 1.198579 0.138 Uiso 0.3333 1 d R U P B 2
H8B H -0.046033 -0.160255 1.111905 0.138 Uiso 0.3333 1 d R U P B 2
O9 O 0.0355(19) -0.1671(15) 1.205(2) 0.095(9) Uani 0.3333 1 d . U P C 3
H9A H 0.042233 -0.205087 1.241258 0.142 Uiso 0.3333 1 d R U P C 3
H9B H 0.086639 -0.118605 1.209691 0.142 Uiso 0.3333 1 d R U P C 3

loop_
_atom_site_aniso_label
_atom_site_aniso_U_11
_atom_site_aniso_U_22
_atom_site_aniso_U_33
_atom_site_aniso_U_23
_atom_site_aniso_U_13
_atom_site_aniso_U_12
Tb1 0.01729(14) 0.01875(14) 0.01401(11) -0.00088(10) -0.00138(10) 0.00851(11)
Cl1 0.0320(8) 0.0320(8) 0.0140(10) 0.000 0.000 0.0160(4)
Cl2 0.077(7) 0.162(12) 0.105(8) -0.049(8) -0.017(6) 0.086(8)
O1 0.018(2) 0.023(2) 0.0156(16) -0.0070(15) -0.0011(15) 0.0111(18)
O2 0.023(2) 0.029(2) 0.0162(18) -0.0019(16) -0.0009(16) 0.009(2)
O3 0.024(2) 0.022(2) 0.0161(19) 0.0008(15) -0.0038(15) 0.0091(18)
O4 0.016(2) 0.022(2) 0.0220(19) 0.0010(16) -0.0014(15) 0.0069(17)
O5 0.021(2) 0.022(2) 0.0208(19) -0.0023(15) 0.0034(16) 0.0117(17)
O6 0.018(2) 0.018(2) 0.015(3) 0.000 0.000 0.0092(10)
N1 0.022(3) 0.025(3) 0.015(2) -0.0007(19) 0.0010(19) 0.012(2)
N2 0.025(3) 0.032(3) 0.019(2) -0.008(2) -0.004(2) 0.018(2)
N3 0.022(3) 0.016(2) 0.017(2) -0.0024(18) 0.0009(19) 0.006(2)
C1 0.032(3) 0.022(3) 0.024(3) -0.002(2) 0.002(2) 0.015(3)
C2 0.025(3) 0.024(3) 0.017(3) -0.009(2) -0.007(2) 0.015(3)
C3 0.014(3) 0.031(3) 0.019(3) -0.010(2) -0.007(2) 0.006(3)
C4 0.021(3) 0.030(3) 0.016(2) 0.002(2) -0.006(2) 0.009(3)
C5 0.022(3) 0.025(3) 0.030(3) -0.002(2) 0.001(2) 0.011(3)
C6 0.021(3) 0.023(3) 0.023(3) 0.002(2) 0.007(2) 0.008(3)
C7 0.030(4) 0.042(4) 0.047(4) 0.001(3) -0.011(3) 0.021(3)
C8 0.024(3) 0.025(3) 0.025(3) 0.004(2) -0.001(2) 0.014(3)
C9 0.027(3) 0.031(3) 0.031(3) -0.010(3) -0.009(3) 0.018(3)
C10 0.020(3) 0.022(3) 0.032(3) 0.000(2) 0.005(2) 0.007(3)
C11 0.032(3) 0.017(3) 0.022(3) -0.007(2) 0.002(3) 0.009(3)
C12 0.032(4) 0.028(4) 0.031(3) -0.005(3) 0.010(3) 0.009(3)
C13 0.041(4) 0.036(4) 0.018(3) 0.000(2) 0.007(3) 0.022(3)
C14 0.049(4) 0.022(3) 0.019(3) -0.003(2) -0.009(3) 0.014(3)
C15 0.034(3) 0.015(3) 0.023(3) 0.000(2) -0.004(2) 0.009(3)
O8 0.078(14) 0.076(13) 0.116(15) 0.002(11) 0.033(12) 0.033(11)
O9 0.088(16) 0.055(11) 0.116(16) 0.036(11) -0.039(13) 0.017(10)

loop_
_atom_type_symbol
_atom_type_description
_atom_type_scat_dispersion_real
_atom_type_scat_dispersion_imag
_atom_type_scat_source
C C 0.0033 0.0016 'International Tables Vol C Tables 4.2.6.8 and 6.1.1.4'
H H 0.0000 0.0000 'International Tables Vol C Tables 4.2.6.8 and 6.1.1.4'
N N 0.0061 0.0033 'International Tables Vol C Tables 4.2.6.8 and 6.1.1.4'
O O 0.0106 0.0060 'International Tables Vol C Tables 4.2.6.8 and 6.1.1.4'
Cl Cl 0.1484 0.1585 'International Tables Vol C Tables 4.2.6.8 and 6.1.1.4'
Tb Tb -0.1723 4.1537 'International Tables Vol C Tables 4.2.6.8 and 6.1.1.4'

loop_
_geom_angle_atom_site_label_1
_geom_angle_atom_site_label_2
_geom_angle_atom_site_label_3
_geom_angle
_geom_angle_site_symmetry_1
_geom_angle_site_symmetry_3
O1 Tb1 O4 89.80(14) 3_655 .
O1 Tb1 O1 103.77(19) 3_655 .
O4 Tb1 O1 143.72(13) . .
O1 Tb1 O6 72.22(12) 3_655 .
O4 Tb1 O6 144.89(12) . .
O1 Tb1 O6 71.14(12) . .
O1 Tb1 O3 154.15(13) 3_655 .
O4 Tb1 O3 93.68(14) . .
O1 Tb1 O3 88.33(13) . .
O6 Tb1 O3 90.87(14) . .
O1 Tb1 O5 83.73(13) 3_655 .
O4 Tb1 O5 73.17(14) . .
O1 Tb1 O5 140.82(13) . .
O6 Tb1 O5 75.03(14) . .
O3 Tb1 O5 72.87(13) . .
O1 Tb1 O2 73.92(13) 3_655 .
O4 Tb1 O2 74.42(14) . .
O1 Tb1 O2 77.32(13) . .
O6 Tb1 O2 125.64(16) . .
O3 Tb1 O2 131.61(13) . .
O5 Tb1 O2 140.35(14) . .
O1 Tb1 N1 138.94(14) 3_655 .
O4 Tb1 N1 79.09(15) . .
O1 Tb1 N1 68.53(14) . .
O6 Tb1 N1 133.83(11) . .
O3 Tb1 N1 66.69(14) . .
O5 Tb1 N1 128.63(14) . .
O2 Tb1 N1 65.03(14) . .
C2 O1 Tb1 127.5(3) . 2_545
C2 O1 Tb1 120.3(3) . .
Tb1 O1 Tb1 112.20(15) 2_545 .
C4 O2 Tb1 122.9(3) . .
C6 O3 Tb1 124.4(3) . .
C8 O4 Tb1 132.6(4) . .
C10 O5 Tb1 130.7(4) . .
Tb1 O6 Tb1 104.42(15) . 3_655
Tb1 O6 Tb1 104.42(15) . 2_545
Tb1 O6 Tb1 104.42(15) 3_655 2_545
C5 N1 C1 111.5(5) . .
C5 N1 C3 109.4(5) . .
C1 N1 C3 112.0(4) . .
C5 N1 Tb1 106.2(3) . .
C1 N1 Tb1 109.7(3) . .
C3 N1 Tb1 107.7(3) . .
C11 N2 C10 123.9(5) . .
C15 N3 C11 119.0(5) . .
N1 C1 C2 112.8(5) . .
O1 C2 C1 110.5(4) . .
N1 C3 C4 111.5(5) . .
O2 C4 C3 109.2(4) . .
N1 C5 C6 113.0(5) . .
O3 C6 C5 107.1(5) . .
O4 C8 C9 125.2(6) . .
O4 C8 C7 116.0(5) . .
C9 C8 C7 118.8(6) . .
C8 C9 C10 122.8(6) . .
O5 C10 N2 119.8(6) . .
O5 C10 C9 126.0(6) . .
N2 C10 C9 114.3(5) . .
N3 C11 N2 119.0(5) . .
N3 C11 C12 121.3(6) . .
N2 C11 C12 119.7(6) . .
C13 C12 C11 119.9(6) . .
C14 C13 C12 118.1(5) . .
C13 C14 C15 119.2(6) . .
N3 C15 C14 122.5(6) . .

loop_
_geom_bond_atom_site_label_1
_geom_bond_atom_site_label_2
_geom_bond_distance
_geom_bond_site_symmetry_2
Tb1 O1 2.246(4) 3_655
Tb1 O4 2.288(4) .
Tb1 O1 2.310(4) .
Tb1 O6 2.392(2) .
Tb1 O3 2.399(4) .
Tb1 O5 2.408(4) .
Tb1 O2 2.490(4) .
Tb1 N1 2.613(5) .
O1 C2 1.398(6) .
O2 C4 1.438(7) .
O3 C6 1.413(7) .
O4 C8 1.259(7) .
O5 C10 1.265(7) .
N1 C5 1.457(7) .
N1 C1 1.474(7) .
N1 C3 1.489(7) .
N2 C11 1.383(7) .
N2 C10 1.399(7) .
N3 C15 1.323(8) .
N3 C11 1.334(8) .
C1 C2 1.513(8) .
C3 C4 1.508(8) .
C5 C6 1.529(8) .
C7 C8 1.529(8) .
C8 C9 1.400(8) .
C9 C10 1.413(8) .
C11 C12 1.400(8) .
C12 C13 1.383(9) .
C13 C14 1.366(10) .
C14 C15 1.404(9) .

loop_
_platon_squeeze_void_nr
_platon_squeeze_void_average_x
_platon_squeeze_void_average_y
_platon_squeeze_void_average_z
_platon_squeeze_void_volume
_platon_squeeze_void_count_electrons
_platon_squeeze_void_content
1 0.000 0.000 -0.077 756 411 '14(C2 H3 N), 12(H2 O)'
